data_1516016
loop_
_publ_author_name
'Defonsi Lestard, M. E.'
'D\'iaz, S B'
'Puiatti, M.'
'Echeverr\'ia, G A'
'Piro, O. E.'
'Pierini, A. B.'
'Ben Altabef, A.'
'Tuttolomondo, M. E.'

_publ_section_title
;
 Vibrational and structural behavior of (L)-cysteine ethyl ester
 hydrochloride in the solid state and in aqueous solution.
;
_journal_issue 51
_journal_name_full 'The journal of physical chemistry. A'
_journal_page_first 14243
_journal_page_last 14252
_journal_paper_doi 10.1021/jp409252d
_journal_volume 117
_journal_year 2013
_chemical_absolute_configuration ad
_chemical_formula_sum 'C5 H12 Cl N O2 S'
_chemical_formula_weight 185.67
_chemical_name_systematic
; 
L-cysteine ethyl ester hydrochloride
;
_space_group_IT_number 19
_symmetry_cell_setting orthorhombic
_symmetry_space_group_name_Hall 'P 2ac 2ab'
_symmetry_space_group_name_H-M 'P 21 21 21'
_atom_sites_solution_hydrogens geom
_atom_sites_solution_primary direct
_atom_sites_solution_secondary difmap
_audit_creation_method SHELXL-97
_cell_angle_alpha 90.00
_cell_angle_beta 90.00
_cell_angle_gamma 90.00
_cell_formula_units_Z 4
_cell_length_a 5.1687(6)
_cell_length_b 8.202(1)
_cell_length_c 21.516(2)
_cell_measurement_reflns_used 943
_cell_measurement_temperature 298(2)
_cell_measurement_theta_max 73.5881
_cell_measurement_theta_min 4.1044
_cell_volume 912.14(18)
_computing_cell_refinement
;
CrysAlisPro, Agilent Technologies,
Version 1.171.35.19 (release 27-10-2011 CrysAlis171 .NET)
(compiled Oct 27 2011,15:02:11)
;
_computing_data_collection
;
CrysAlisPro, Agilent Technologies,
Version 1.171.35.19 (release 27-10-2011 CrysAlis171 .NET)
(compiled Oct 27 2011,15:02:11)
;
_computing_data_reduction
;
CrysAlisPro, Agilent Technologies,
Version 1.171.35.19 (release 27-10-2011 CrysAlis171 .NET)
(compiled Oct 27 2011,15:02:11)
;
_computing_molecular_graphics 'ORTEP (Johnson, 1976)'
_computing_publication_material 'SHELXL-97 (Sheldrick, 1997)'
_computing_structure_refinement 'SHELXL-97 (Sheldrick, 1997)'
_computing_structure_solution 'SHELXS-97 (Sheldrick, 1997)'
_diffrn_ambient_temperature 298(2)
_diffrn_detector_area_resol_mean 16.0604
_diffrn_measured_fraction_theta_full 0.972
_diffrn_measured_fraction_theta_max 0.973
_diffrn_measurement_device_type 'Xcalibur, Eos, Gemini'
_diffrn_radiation_monochromator graphite
_diffrn_radiation_source 'Enhance (Cu) X-ray Source'
_diffrn_radiation_type CuK\a
_diffrn_radiation_wavelength 1.54184
_diffrn_reflns_av_R_equivalents 0.0095
_diffrn_reflns_av_sigmaI/netI 0.0176
_diffrn_reflns_limit_h_max 6
_diffrn_reflns_limit_h_min -2
_diffrn_reflns_limit_k_max 9
_diffrn_reflns_limit_k_min -9
_diffrn_reflns_limit_l_max 26
_diffrn_reflns_limit_l_min -26
_diffrn_reflns_number 1872
_diffrn_reflns_theta_full 73.78
_diffrn_reflns_theta_max 73.78
_diffrn_reflns_theta_min 4.11
_exptl_absorpt_coefficient_mu 5.459
_exptl_absorpt_correction_T_max 1.00000
_exptl_absorpt_correction_T_min 0.65661
_exptl_absorpt_correction_type multi-scan
_exptl_absorpt_process_details
;
CrysAlisPro, Agilent Technologies,
Version 1.171.35.19 (release 27-10-2011 CrysAlis171 .NET)
(compiled Oct 27 2011,15:02:11)
Empirical absorption correction using spherical harmonics,
implemented in SCALE3 ABSPACK scaling algorithm.
;
_exptl_crystal_colour colorless
_exptl_crystal_density_diffrn 1.352
_exptl_crystal_density_method 'not measured'
_exptl_crystal_description prism
_exptl_crystal_F_000 392
_exptl_crystal_size_max 0.397
_exptl_crystal_size_mid 0.345
_exptl_crystal_size_min 0.295
_refine_diff_density_max 0.287
_refine_diff_density_min -0.321
_refine_diff_density_rms 0.065
_refine_ls_abs_structure_details 'Flack H D (1983), Acta Cryst. A39, 876-881'
_refine_ls_abs_structure_Flack -0.02(4)
_refine_ls_extinction_method none
_refine_ls_goodness_of_fit_ref 1.140
_refine_ls_hydrogen_treatment mixed
_refine_ls_matrix_type full
_refine_ls_number_parameters 97
_refine_ls_number_reflns 1383
_refine_ls_number_restraints 0
_refine_ls_restrained_S_all 1.140
_refine_ls_R_factor_all 0.0395
_refine_ls_R_factor_gt 0.0375
_refine_ls_shift/su_max 0.001
_refine_ls_shift/su_mean 0.000
_refine_ls_structure_factor_coef Fsqd
_refine_ls_weighting_details 'calc w=1/[\s^2^(Fo^2^)+(0.0448P)^2^+0.9664P] where P=(Fo^2^+2Fc^2^)/3'
_refine_ls_weighting_scheme calc
_refine_ls_wR_factor_gt 0.1068
_refine_ls_wR_factor_ref 0.1095
_reflns_number_gt 1314
_reflns_number_total 1383
_reflns_threshold_expression >2\s(I)
_cod_data_source_file jp409252d_si_002.cif
_cod_data_source_block s97
_cod_original_sg_symbol_H-M P212121
_cod_database_code 1516016

loop_
_symmetry_equiv_pos_as_xyz
'x, y, z'
'-x+1/2, -y, z+1/2'
'-x, y+1/2, -z+1/2'
'x+1/2, -y+1/2, -z'

loop_
_atom_site_label
_atom_site_type_symbol
_atom_site_fract_x
_atom_site_fract_y
_atom_site_fract_z
_atom_site_U_iso_or_equiv
_atom_site_adp_type
_atom_site_occupancy
_atom_site_symmetry_multiplicity
_atom_site_calc_flag
_atom_site_refinement_flags
C1 C 1.1009(7) -0.3803(5) 0.15154(15) 0.0343(8) Uani 1 1 d .
C1A C 1.2625(7) -0.5327(5) 0.15480(15) 0.0313(8) Uani 1 1 d .
H1A H 1.4414 -0.4994 0.1630 0.038 Uiso 1 1 calc R
C1B C 1.2616(7) -0.6289(5) 0.09379(15) 0.0341(8) Uani 1 1 d .
H1B1 H 1.3291 -0.7371 0.1019 0.041 Uiso 1 1 calc R
H1B2 H 1.3790 -0.5760 0.0650 0.041 Uiso 1 1 calc R
C1E C 1.0668(11) -0.1239(6) 0.0987(2) 0.0570(12) Uani 1 1 d .
H1E1 H 1.0110 -0.0785 0.1381 0.068 Uiso 1 1 calc R
H1E2 H 1.1861 -0.0474 0.0797 0.068 Uiso 1 1 calc R
C2E C 0.8395(12) -0.1457(8) 0.0577(2) 0.0717(15) Uani 1 1 d .
H2E1 H 0.8935 -0.1945 0.0192 0.108 Uiso 1 1 calc R
H2E2 H 0.7621 -0.0415 0.0494 0.108 Uiso 1 1 calc R
H2E3 H 0.7156 -0.2152 0.0777 0.108 Uiso 1 1 calc R
N1 N 1.1762(6) -0.6339(4) 0.20808(12) 0.0326(6) Uani 1 1 d .
H1B H 1.1803 -0.5746 0.2427 0.049 Uiso 1 1 calc R
H1C H 1.2811 -0.7193 0.2122 0.049 Uiso 1 1 calc R
H1D H 1.0155 -0.6685 0.2013 0.049 Uiso 1 1 calc R
O1 O 0.9089(6) -0.3562(4) 0.18198(12) 0.0483(7) Uani 1 1 d .
O2 O 1.2000(6) -0.2796(3) 0.10965(14) 0.0452(7) Uani 1 1 d .
S S 0.9487(2) -0.64931(16) 0.05650(4) 0.0452(3) Uani 1 1 d .
Cl Cl 0.66251(18) 0.14105(13) 0.19609(4) 0.0432(3) Uani 1 1 d .
H H 0.852(12) -0.741(7) 0.099(2) 0.078(17) Uiso 1 1 d .

loop_
_atom_site_aniso_label
_atom_site_aniso_U_11
_atom_site_aniso_U_22
_atom_site_aniso_U_33
_atom_site_aniso_U_23
_atom_site_aniso_U_13
_atom_site_aniso_U_12
C1 0.0362(18) 0.039(2) 0.0277(15) -0.0059(15) -0.0040(15) 0.0052(18)
C1A 0.0288(16) 0.038(2) 0.0269(15) -0.0012(15) -0.0018(14) 0.0027(16)
C1B 0.0274(16) 0.046(2) 0.0295(15) -0.0043(17) 0.0016(13) 0.0042(18)
C1E 0.071(3) 0.035(2) 0.065(3) 0.006(2) 0.005(3) 0.016(3)
C2E 0.086(4) 0.067(3) 0.062(3) 0.008(3) -0.010(3) 0.022(4)
N1 0.0340(14) 0.0348(15) 0.0291(13) -0.0008(12) -0.0011(12) 0.0021(15)
O1 0.0478(16) 0.0582(17) 0.0391(13) 0.0018(14) 0.0068(13) 0.0191(16)
O2 0.0504(17) 0.0329(13) 0.0522(15) 0.0070(12) 0.0078(15) 0.0063(14)
S 0.0399(5) 0.0609(6) 0.0349(4) -0.0038(5) -0.0073(4) -0.0037(5)
Cl 0.0381(5) 0.0450(5) 0.0465(5) 0.0117(4) 0.0014(4) 0.0071(5)

loop_
_atom_type_symbol
_atom_type_description
_atom_type_scat_dispersion_real
_atom_type_scat_dispersion_imag
_atom_type_scat_source
C C 0.0181 0.0091 'International Tables Vol C Tables 4.2.6.8 and 6.1.1.4'
H H 0.0000 0.0000 'International Tables Vol C Tables 4.2.6.8 and 6.1.1.4'
N N 0.0311 0.0180 'International Tables Vol C Tables 4.2.6.8 and 6.1.1.4'
O O 0.0492 0.0322 'International Tables Vol C Tables 4.2.6.8 and 6.1.1.4'
S S 0.3331 0.5567 'International Tables Vol C Tables 4.2.6.8 and 6.1.1.4'
Cl Cl 0.3639 0.7018 'International Tables Vol C Tables 4.2.6.8 and 6.1.1.4'

loop_
_geom_angle_atom_site_label_1
_geom_angle_atom_site_label_2
_geom_angle_atom_site_label_3
_geom_angle
O1 C1 O2 125.8(4)
O1 C1 C1A 124.6(4)
O2 C1 C1A 109.6(3)
C1 C1A N1 109.5(3)
C1 C1A C1B 112.7(3)
N1 C1A C1B 111.9(3)
C1A C1B S 115.4(3)
C2E C1E O2 111.3(4)
C1 O2 C1E 118.0(3)

loop_
_geom_bond_atom_site_label_1
_geom_bond_atom_site_label_2
_geom_bond_distance
C1 O1 1.206(4)
C1 O2 1.325(5)
C1 C1A 1.505(5)
C1A N1 1.484(4)
C1A C1B 1.531(5)
C1B S 1.813(4)
C1E C2E 1.480(7)
C1E O2 1.470(5)

loop_
_geom_torsion_atom_site_label_1
_geom_torsion_atom_site_label_2
_geom_torsion_atom_site_label_3
_geom_torsion_atom_site_label_4
_geom_torsion
O1 C1 C1A N1 -9.6(5)
O2 C1 C1A N1 171.4(3)
O1 C1 C1A C1B 115.6(4)
O2 C1 C1A C1B -63.3(4)
C1 C1A C1B S -43.4(4)
N1 C1A C1B S 80.5(4)
O1 C1 O2 C1E 0.1(6)
C1A C1 O2 C1E 179.0(3)
C2E C1E O2 C1 -79.7(5)
